data_1565734
loop_
_publ_author_name
'Przybyla, Jack J.'
'Ezenyilimba, Frederick C.'
'LaDuca, Robert L.'

_publ_section_title
;
 Structural diversity in cobalt camphorate coordination polymers with
 flexible dipyridylamide ligands including looped layers and
 self-penetrated topologies
;
_journal_name_full 'Inorganica Chimica Acta'
_journal_page_first 119087
_journal_paper_doi 10.1016/j.ica.2019.119087
_journal_volume 498
_journal_year 2019
_chemical_formula_moiety 'C34 H42 Co2 N4 O10, 2(H2 O)'
_chemical_formula_sum 'C34 H46 Co2 N4 O12'
_chemical_formula_weight 820.61
_space_group_crystal_system monoclinic
_space_group_IT_number 14
_space_group_name_Hall '-P 2ybc'
_space_group_name_H-M_alt 'P 1 21/c 1'
_atom_sites_solution_hydrogens mixed
_atom_sites_solution_primary dual
_cell_angle_alpha 90
_cell_angle_beta 97.637(2)
_cell_angle_gamma 90
_cell_formula_units_Z 2
_cell_length_a 10.1393(17)
_cell_length_b 13.651(2)
_cell_length_c 13.221(2)
_cell_measurement_reflns_used 8529
_cell_measurement_temperature 173(2)
_cell_measurement_theta_max 25.39
_cell_measurement_theta_min 2.15
_cell_volume 1813.7(5)
_computing_cell_refinement 'APEX2 (BRUKER, V2012.10-0, 2012)'
_computing_data_collection 'COSMO (BRUKER, V1.61, 2009)'
_computing_data_reduction 'SAINT v8.34A (Bruker, 2013)'
_computing_molecular_graphics
;
O. V. Dolomanov, L. J. Bourhis, R. J. Gildea, J. A. K. Howard and H. Puschmann,
OLEX2: a complete structure solution, refinement and analysis program.
J. Appl. Cryst. (2009). 42, 339-341.
;
_computing_publication_material
;
O. V. Dolomanov, L. J. Bourhis, R. J. Gildea, J. A. K. Howard and H. Puschmann,
OLEX2: a complete structure solution, refinement and analysis program.
J. Appl. Cryst. (2009). 42, 339-341.
;
_computing_structure_refinement 'SHELXL (Sheldrick, Acta Cryst. A64 2008, 112-122)'
_computing_structure_solution 'SHELXS (Sheldrick, Acta Cryst. A64 2008, 112-122)'
_diffrn_ambient_temperature 173(2)
_diffrn_detector_area_resol_mean 8.4
_diffrn_measured_fraction_theta_full 0.999
_diffrn_measured_fraction_theta_max 0.996
_diffrn_measurement_device_type 'Bruker APEX-II CCD'
_diffrn_measurement_method \w
_diffrn_radiation_monochromator graphite
_diffrn_radiation_type MoK\a
_diffrn_radiation_wavelength 0.71073
_diffrn_reflns_av_R_equivalents 0.0566
_diffrn_reflns_av_unetI/netI 0.0502
_diffrn_reflns_Laue_measured_fraction_full 0.999
_diffrn_reflns_Laue_measured_fraction_max 0.996
_diffrn_reflns_limit_h_max 12
_diffrn_reflns_limit_h_min -12
_diffrn_reflns_limit_k_max 16
_diffrn_reflns_limit_k_min -16
_diffrn_reflns_limit_l_max 15
_diffrn_reflns_limit_l_min -15
_diffrn_reflns_number 14046
_diffrn_reflns_point_group_measured_fraction_full 0.999
_diffrn_reflns_point_group_measured_fraction_max 0.996
_diffrn_reflns_theta_full 25.242
_diffrn_reflns_theta_max 25.424
_diffrn_reflns_theta_min 2.027
_diffrn_source 'sealed tube'
_diffrn_standards_number 0
_exptl_absorpt_coefficient_mu 0.982
_exptl_absorpt_correction_T_max 0.7452
_exptl_absorpt_correction_T_min 0.6817
_exptl_absorpt_correction_type multi-scan
_exptl_absorpt_process_details
'SADABS-2014/5 (Bruker,2014/5) was used for absorption correction. wR2(int) was 0.0870 before and 0.0748 after correction. The Ratio of minimum to maximum transmission is 0.9148. The \l/2 correction factor is 0.00150.'
_exptl_crystal_colour purple
_exptl_crystal_colour_primary purple
_exptl_crystal_density_diffrn 1.503
_exptl_crystal_description block
_exptl_crystal_F_000 856
_exptl_crystal_size_max 0.225
_exptl_crystal_size_mid 0.182
_exptl_crystal_size_min 0.126
_refine_diff_density_max 1.403
_refine_diff_density_min -0.471
_refine_diff_density_rms 0.105
_refine_ls_extinction_coef .
_refine_ls_extinction_method none
_refine_ls_goodness_of_fit_ref 1.104
_refine_ls_hydrogen_treatment constr
_refine_ls_matrix_type full
_refine_ls_number_parameters 245
_refine_ls_number_reflns 3326
_refine_ls_number_restraints 0
_refine_ls_restrained_S_all 1.104
_refine_ls_R_factor_all 0.0671
_refine_ls_R_factor_gt 0.0607
_refine_ls_shift/su_max 0.000
_refine_ls_shift/su_mean 0.000
_refine_ls_structure_factor_coef Fsqd
_refine_ls_weighting_details 'w=1/[\s^2^(Fo^2^)+(0.0592P)^2^+8.2308P] where P=(Fo^2^+2Fc^2^)/3'
_refine_ls_weighting_scheme calc
_refine_ls_wR_factor_gt 0.1597
_refine_ls_wR_factor_ref 0.1633
_reflns_Friedel_coverage 0.000
_reflns_Friedel_fraction_full .
_reflns_Friedel_fraction_max .
_reflns_number_gt 2905
_reflns_number_total 3326
_reflns_threshold_expression 'I > 2\s(I)'
_cod_data_source_file 3.cif
_cod_data_source_block p21c
_cod_database_code 1565734
_shelx_space_group_comment
;
The symmetry employed for this shelxl refinement is uniquely defined
by the following loop, which should always be used as a source of
symmetry information in preference to the above space-group names.
They are only intended as comments.
;
_olex2_refinement_description
;
1. Fixed Uiso
 At 1.2 times of:
  All C(H) groups, All C(H,H) groups, All N(H) groups
 At 1.5 times of:
  All C(H,H,H) groups, All O(H,H) groups
2. Uiso/Uaniso restraints and constraints
Uanis(C18) = Uanis(C17)
3. Others
 Fixed Sof: H9(0.5) H15(0.5) C17(0.5) H17A(0.5) H17B(0.5) H17C(0.5) C18(0.5)
 H18A(0.5) H18B(0.5) H18C(0.5)
4.a Free rotating group:
 O1W(H1WA,H1WB)
4.b Ternary CH refined with riding coordinates:
 C9(H9), C15(H15)
4.c Secondary CH2 refined with riding coordinates:
 C7(H7A,H7B), C10(H10A,H10B), C11(H11A,H11B)
4.d Aromatic/amide H refined with riding coordinates:
 N2(H2), C2(H2A), C3(H3), C4(H4), C5(H5)
4.e Idealised Me refined as rotating group:
 C13(H13A,H13B,H13C), C14(H14A,H14B,H14C), C17(H17A,H17B,H17C), C18(H18A,H18B,
 H18C)
;
_olex2_diffrn_ambient_temperature_device 'Oxford Cryosystems'
_olex2_exptl_crystal_mounting_method 'The crystal was mounted on a nylon loop with paratone oil'
_olex2_submission_special_instructions 'No special instructions were received'

loop_
_space_group_symop_operation_xyz
'x, y, z'
'-x, y+1/2, -z+1/2'
'-x, -y, -z'
'x, -y-1/2, z-1/2'

loop_
_atom_site_label
_atom_site_type_symbol
_atom_site_fract_x
_atom_site_fract_y
_atom_site_fract_z
_atom_site_U_iso_or_equiv
_atom_site_adp_type
_atom_site_occupancy
_atom_site_site_symmetry_order
_atom_site_calc_flag
_atom_site_refinement_flags_posn
_atom_site_refinement_flags_adp
_atom_site_refinement_flags_occupancy
_atom_site_disorder_assembly
_atom_site_disorder_group
Co1 Co 0.36258(6) 0.51318(4) 0.48888(4) 0.0174(2) Uani 1 1 d . . . . .
O1 O 0.6017(3) 0.4479(2) 0.6551(2) 0.0210(7) Uani 1 1 d . . . . .
O2 O 0.3797(3) 0.4640(2) 0.6331(2) 0.0231(7) Uani 1 1 d . . . . .
O3 O 0.4538(3) 0.1224(2) 0.9540(2) 0.0271(8) Uani 1 1 d . . . . .
O4 O 0.6674(3) 0.1577(2) 0.9795(3) 0.0261(7) Uani 1 1 d . . . . .
O5 O -0.0955(4) 0.3551(3) 0.1391(3) 0.0378(9) Uani 1 1 d . . . . .
N1 N 0.1796(4) 0.4484(3) 0.4388(3) 0.0183(8) Uani 1 1 d . . . . .
N2 N -0.0077(4) 0.5076(3) 0.1414(3) 0.0275(9) Uani 1 1 d . . . . .
H2 H 0.0355 0.5541 0.1782 0.033 Uiso 1 1 calc R . . . .
C1 C 0.0103(4) 0.4156(3) 0.2984(3) 0.0214(9) Uani 1 1 d . . . . .
C2 C 0.1328(4) 0.4536(3) 0.3400(3) 0.0204(9) Uani 1 1 d . . . . .
H2A H 0.1858 0.4851 0.2956 0.025 Uiso 1 1 calc R . . . .
C3 C 0.1058(4) 0.4015(3) 0.5004(3) 0.0216(9) Uani 1 1 d . . . . .
H3 H 0.1382 0.3968 0.5710 0.026 Uiso 1 1 calc R . . . .
C4 C -0.0161(5) 0.3596(4) 0.4651(4) 0.0279(11) Uani 1 1 d . . . . .
H4 H -0.0655 0.3260 0.5106 0.033 Uiso 1 1 calc R . . . .
C5 C -0.0650(5) 0.3673(4) 0.3625(4) 0.0270(11) Uani 1 1 d . . . . .
H5 H -0.1488 0.3399 0.3367 0.032 Uiso 1 1 calc R . . . .
C6 C -0.0355(5) 0.4239(4) 0.1865(4) 0.0257(10) Uani 1 1 d . . . . .
C7 C -0.0476(5) 0.5237(4) 0.0324(4) 0.0305(11) Uani 1 1 d . . . . .
H7A H -0.0513 0.5950 0.0186 0.037 Uiso 1 1 calc R . . . .
H7B H -0.1379 0.4966 0.0127 0.037 Uiso 1 1 calc R . . . .
C8 C 0.4885(4) 0.4441(3) 0.6866(3) 0.0185(9) Uani 1 1 d . . . . .
C9 C 0.4837(5) 0.4133(3) 0.7971(3) 0.0206(9) Uani 1 1 d . . . . .
H9 H 0.4066 0.4466 0.8226 0.025 Uiso 0.5 1 calc R . P A 2
C10 C 0.6121(6) 0.4384(4) 0.8693(4) 0.0401(13) Uani 1 1 d . . . . .
H10A H 0.6902 0.4373 0.8316 0.048 Uiso 1 1 calc R . . . .
H10B H 0.6051 0.5042 0.8995 0.048 Uiso 1 1 calc R . . . .
C11 C 0.6256(8) 0.3593(5) 0.9530(5) 0.0574(19) Uani 1 1 d . . . . .
H11A H 0.7117 0.3246 0.9549 0.069 Uiso 1 1 calc R . . . .
H11B H 0.6216 0.3895 1.0207 0.069 Uiso 1 1 calc R . . . .
C12 C 0.4683(6) 0.3002(4) 0.8089(4) 0.0343(12) Uani 1 1 d . . . . .
C13 C 0.3262(7) 0.2650(6) 0.7722(5) 0.0600(19) Uani 1 1 d . . . . .
H13A H 0.2635 0.2999 0.8096 0.090 Uiso 1 1 calc GR . . . .
H13B H 0.3200 0.1945 0.7846 0.090 Uiso 1 1 calc GR . . . .
H13C H 0.3045 0.2782 0.6990 0.090 Uiso 1 1 calc GR . . . .
C14 C 0.5606(7) 0.2428(4) 0.7505(4) 0.0375(13) Uani 1 1 d . . . . .
H14A H 0.5362 0.2540 0.6772 0.056 Uiso 1 1 calc GR . . . .
H14B H 0.5530 0.1729 0.7653 0.056 Uiso 1 1 calc GR . . . .
H14C H 0.6525 0.2643 0.7711 0.056 Uiso 1 1 calc GR . . . .
C15 C 0.5116(5) 0.2888(3) 0.9272(3) 0.0218(10) Uani 1 1 d . . . . .
H15 H 0.4360 0.3098 0.9637 0.026 Uiso 0.5 1 calc R . P B 1
C16 C 0.5470(5) 0.1832(3) 0.9559(3) 0.0217(10) Uani 1 1 d . . . . .
O1W O -0.1212(5) 0.1647(3) 0.2136(4) 0.0544(12) Uani 1 1 d . . . . .
H1WA H -0.0356 0.1759 0.2260 0.082 Uiso 1 1 d G . . . .
H1WB H -0.1567 0.2035 0.1650 0.082 Uiso 1 1 d G . . . .
C17 C 0.3647(15) 0.4657(11) 0.8387(12) 0.059(3) Uani 0.5 1 d . . P C 1
H17A H 0.3707 0.5365 0.8277 0.089 Uiso 0.5 1 calc GR . P C 1
H17B H 0.3682 0.4524 0.9118 0.089 Uiso 0.5 1 calc GR . P C 1
H17C H 0.2806 0.4411 0.8025 0.089 Uiso 0.5 1 calc GR . P C 1
C18 C 0.3912(15) 0.3205(11) 0.9764(12) 0.059(3) Uani 0.5 1 d . . P D 2
H18A H 0.4183 0.3326 1.0493 0.089 Uiso 0.5 1 calc GR . P D 2
H18B H 0.3238 0.2687 0.9680 0.089 Uiso 0.5 1 calc GR . P D 2
H18C H 0.3541 0.3807 0.9438 0.089 Uiso 0.5 1 calc GR . P D 2

loop_
_atom_site_aniso_label
_atom_site_aniso_U_11
_atom_site_aniso_U_22
_atom_site_aniso_U_33
_atom_site_aniso_U_23
_atom_site_aniso_U_13
_atom_site_aniso_U_12
Co1 0.0173(3) 0.0203(3) 0.0137(3) 0.0001(2) -0.0010(2) 0.0001(2)
O1 0.0214(16) 0.0256(17) 0.0156(15) 0.0030(12) 0.0015(12) -0.0033(13)
O2 0.0233(17) 0.0298(18) 0.0155(15) 0.0036(13) 0.0003(13) 0.0006(14)
O3 0.0329(19) 0.0243(17) 0.0240(17) 0.0037(14) 0.0034(14) -0.0089(15)
O4 0.0261(18) 0.0235(17) 0.0287(17) 0.0033(14) 0.0034(14) 0.0030(14)
O5 0.042(2) 0.044(2) 0.0243(18) 0.0004(16) -0.0074(16) -0.0196(18)
N1 0.0182(18) 0.0192(18) 0.0170(18) -0.0008(15) 0.0007(14) 0.0004(15)
N2 0.028(2) 0.034(2) 0.0188(19) 0.0009(17) -0.0044(16) -0.0061(18)
C1 0.020(2) 0.023(2) 0.020(2) -0.0018(18) 0.0022(18) -0.0013(18)
C2 0.020(2) 0.023(2) 0.018(2) 0.0013(18) -0.0003(17) 0.0004(18)
C3 0.023(2) 0.024(2) 0.019(2) 0.0000(18) 0.0018(18) -0.0004(18)
C4 0.029(3) 0.032(3) 0.024(2) 0.003(2) 0.008(2) -0.007(2)
C5 0.022(2) 0.033(3) 0.025(2) -0.002(2) -0.0011(19) -0.009(2)
C6 0.018(2) 0.035(3) 0.022(2) 0.000(2) -0.0032(18) -0.003(2)
C7 0.029(3) 0.039(3) 0.022(2) 0.003(2) -0.003(2) -0.001(2)
C8 0.021(2) 0.015(2) 0.019(2) -0.0024(17) 0.0007(18) -0.0013(17)
C9 0.024(2) 0.019(2) 0.018(2) -0.0002(17) 0.0021(18) 0.0016(18)
C10 0.049(3) 0.039(3) 0.030(3) 0.004(2) -0.002(2) -0.010(3)
C11 0.066(5) 0.044(4) 0.054(4) 0.014(3) -0.021(3) -0.014(3)
C12 0.042(3) 0.032(3) 0.029(3) 0.004(2) 0.004(2) -0.001(2)
C13 0.058(4) 0.066(5) 0.053(4) 0.009(3) -0.007(3) -0.021(4)
C14 0.070(4) 0.021(2) 0.024(3) 0.002(2) 0.012(3) 0.003(3)
C15 0.030(3) 0.018(2) 0.018(2) 0.0014(17) 0.0037(18) 0.0001(19)
C16 0.028(3) 0.023(2) 0.014(2) -0.0001(17) 0.0030(18) 0.0007(19)
O1W 0.060(3) 0.043(3) 0.056(3) -0.003(2) -0.005(2) 0.001(2)
C17 0.063(6) 0.051(6) 0.069(7) 0.020(5) 0.029(5) 0.028(5)
C18 0.063(6) 0.051(6) 0.069(7) 0.020(5) 0.029(5) 0.028(5)

loop_
_atom_type_symbol
_atom_type_description
_atom_type_scat_dispersion_real
_atom_type_scat_dispersion_imag
_atom_type_scat_source
C C 0.0033 0.0016 'International Tables Vol C Tables 4.2.6.8 and 6.1.1.4'
H H 0.0000 0.0000 'International Tables Vol C Tables 4.2.6.8 and 6.1.1.4'
Co Co 0.3494 0.9721 'International Tables Vol C Tables 4.2.6.8 and 6.1.1.4'
N N 0.0061 0.0033 'International Tables Vol C Tables 4.2.6.8 and 6.1.1.4'
O O 0.0106 0.0060 'International Tables Vol C Tables 4.2.6.8 and 6.1.1.4'

loop_
_geom_angle_atom_site_label_1
_geom_angle_atom_site_label_2
_geom_angle_atom_site_label_3
_geom_angle
_geom_angle_site_symmetry_1
_geom_angle_site_symmetry_3
O1 Co1 O3 83.69(13) 3_666 4_565
O1 Co1 N1 94.30(13) 3_666 .
O2 Co1 O1 164.39(13) . 3_666
O2 Co1 O3 85.99(13) . 4_565
O2 Co1 O4 97.18(14) . 2_656
O2 Co1 N1 96.93(14) . .
O4 Co1 O1 89.37(13) 2_656 3_666
O4 Co1 O3 162.66(14) 2_656 4_565
O4 Co1 N1 108.90(14) 2_656 .
N1 Co1 O3 87.52(14) . 4_565
C8 O1 Co1 126.2(3) . 3_666
C8 O2 Co1 124.4(3) . .
C16 O3 Co1 155.5(3) . 4_566
C16 O4 Co1 98.6(3) . 2_646
C2 N1 Co1 118.4(3) . .
C2 N1 C3 117.8(4) . .
C3 N1 Co1 123.8(3) . .
C6 N2 H2 119.3 . .
C6 N2 C7 121.4(4) . .
C7 N2 H2 119.3 . .
C2 C1 C6 120.4(4) . .
C5 C1 C2 118.2(4) . .
C5 C1 C6 121.3(4) . .
N1 C2 C1 123.5(4) . .
N1 C2 H2A 118.3 . .
C1 C2 H2A 118.3 . .
N1 C3 H3 118.7 . .
N1 C3 C4 122.6(4) . .
C4 C3 H3 118.7 . .
C3 C4 H4 120.5 . .
C5 C4 C3 119.1(4) . .
C5 C4 H4 120.5 . .
C1 C5 C4 118.9(4) . .
C1 C5 H5 120.6 . .
C4 C5 H5 120.6 . .
O5 C6 N2 122.7(4) . .
O5 C6 C1 120.5(4) . .
N2 C6 C1 116.7(4) . .
N2 C7 C7 112.3(5) . 3_565
N2 C7 H7A 109.1 . .
N2 C7 H7B 109.1 . .
C7 C7 H7A 109.1 3_565 .
C7 C7 H7B 109.1 3_565 .
H7A C7 H7B 107.9 . .
O1 C8 C9 117.9(4) . .
O2 C8 O1 124.7(4) . .
O2 C8 C9 117.4(4) . .
C8 C9 H9 108.8 . .
C8 C9 C10 113.5(4) . .
C8 C9 C12 112.6(4) . .
C8 C9 C17 109.5(6) . .
C10 C9 H9 108.8 . .
C10 C9 C12 104.1(4) . .
C10 C9 C17 107.9(7) . .
C12 C9 H9 108.8 . .
C12 C9 C17 109.0(7) . .
C9 C10 H10A 110.5 . .
C9 C10 H10B 110.5 . .
H10A C10 H10B 108.7 . .
C11 C10 C9 106.0(4) . .
C11 C10 H10A 110.5 . .
C11 C10 H10B 110.5 . .
C10 C11 H11A 110.3 . .
C10 C11 H11B 110.3 . .
H11A C11 H11B 108.6 . .
C15 C11 C10 106.9(5) . .
C15 C11 H11A 110.3 . .
C15 C11 H11B 110.3 . .
C9 C12 C15 100.3(4) . .
C13 C12 C9 112.3(5) . .
C13 C12 C15 114.1(5) . .
C14 C12 C9 112.7(4) . .
C14 C12 C13 107.2(5) . .
C14 C12 C15 110.3(4) . .
C12 C13 H13A 109.5 . .
C12 C13 H13B 109.5 . .
C12 C13 H13C 109.5 . .
H13A C13 H13B 109.5 . .
H13A C13 H13C 109.5 . .
H13B C13 H13C 109.5 . .
C12 C14 H14A 109.5 . .
C12 C14 H14B 109.5 . .
C12 C14 H14C 109.5 . .
H14A C14 H14B 109.5 . .
H14A C14 H14C 109.5 . .
H14B C14 H14C 109.5 . .
C11 C15 C12 105.4(4) . .
C11 C15 H15 108.7 . .
C11 C15 C16 113.5(4) . .
C11 C15 C18 110.8(8) . .
C12 C15 H15 108.7 . .
C16 C15 C12 111.6(4) . .
C16 C15 H15 108.7 . .
C18 C15 C12 105.3(7) . .
C18 C15 C16 109.8(6) . .
O3 C16 O4 121.4(4) . .
O3 C16 C15 118.0(4) . .
O4 C16 C15 120.6(4) . .
H1WA O1W H1WB 109.5 . .
C9 C17 H17A 109.5 . .
C9 C17 H17B 109.5 . .
C9 C17 H17C 109.5 . .
H17A C17 H17B 109.5 . .
H17A C17 H17C 109.5 . .
H17B C17 H17C 109.5 . .
C15 C18 H18A 109.5 . .
C15 C18 H18B 109.5 . .
C15 C18 H18C 109.5 . .
H18A C18 H18B 109.5 . .
H18A C18 H18C 109.5 . .
H18B C18 H18C 109.5 . .

loop_
_geom_bond_atom_site_label_1
_geom_bond_atom_site_label_2
_geom_bond_distance
_geom_bond_site_symmetry_2
Co1 O1 2.055(3) 3_666
Co1 O2 2.008(3) .
Co1 O3 2.146(3) 4_565
Co1 O4 2.047(3) 2_656
Co1 N1 2.082(4) .
O1 Co1 2.055(3) 3_666
O1 C8 1.273(5) .
O2 C8 1.257(5) .
O3 Co1 2.146(3) 4_566
O3 C16 1.255(6) .
O4 Co1 2.047(3) 2_646
O4 C16 1.268(6) .
O5 C6 1.243(6) .
N1 C2 1.332(6) .
N1 C3 1.340(6) .
N2 H2 0.8800 .
N2 C6 1.336(6) .
N2 C7 1.462(6) .
C1 C2 1.391(6) .
C1 C5 1.381(7) .
C1 C6 1.495(6) .
C2 H2A 0.9500 .
C3 H3 0.9500 .
C3 C4 1.385(7) .
C4 H4 0.9500 .
C4 C5 1.384(7) .
C5 H5 0.9500 .
C7 C7 1.517(11) 3_565
C7 H7A 0.9900 .
C7 H7B 0.9900 .
C8 C9 1.528(6) .
C9 H9 1.0000 .
C9 C10 1.547(7) .
C9 C12 1.561(7) .
C9 C17 1.564(13) .
C10 H10A 0.9900 .
C10 H10B 0.9900 .
C10 C11 1.539(8) .
C11 H11A 0.9900 .
C11 H11B 0.9900 .
C11 C15 1.509(8) .
C12 C13 1.535(8) .
C12 C14 1.510(8) .
C12 C15 1.575(7) .
C13 H13A 0.9800 .
C13 H13B 0.9800 .
C13 H13C 0.9800 .
C14 H14A 0.9800 .
C14 H14B 0.9800 .
C14 H14C 0.9800 .
C15 H15 1.0000 .
C15 C16 1.522(6) .
C15 C18 1.520(14) .
O1W H1WA 0.8757 .
O1W H1WB 0.8715 .
C17 H17A 0.9800 .
C17 H17B 0.9800 .
C17 H17C 0.9800 .
C18 H18A 0.9800 .
C18 H18B 0.9800 .
C18 H18C 0.9800 .

loop_
_geom_hbond_atom_site_label_D
_geom_hbond_atom_site_label_H
_geom_hbond_atom_site_label_A
_geom_hbond_distance_DH
_geom_hbond_distance_HA
_geom_hbond_distance_DA
_geom_hbond_angle_DHA
_geom_hbond_site_symmetry_A
C2 H2A O1 0.95 2.35 3.003(5) 125.3 3_666
O1W H1WB O5 0.87 2.20 2.803(6) 126.0 .
